data_4515813
loop_
_publ_author_name
'Messinis, Antonis M.'
'Batsanov, Andrei S.'
'Wright, William R. H.'
'Howard, Judith A. K.'
'Hanton, Martin J.'
'Dyer, Philip W.'

_publ_section_title
;
 Bis(Imido) Tungsten Complexes: Efficient Precatalysts for the Homogeneous
 Dimerization of Ethylene
;
_journal_issue 12
_journal_name_full 'ACS Catalysis'
_journal_page_first 11249
_journal_paper_doi 10.1021/acscatal.8b02202
_journal_volume 8
_journal_year 2018
_chemical_formula_moiety 'C40 H44 Cl2 N2 O2 W'
_chemical_formula_sum 'C40 H44 Cl2 N2 O2 W'
_chemical_formula_weight 839.52
_space_group_crystal_system monoclinic
_space_group_IT_number 14
_space_group_name_Hall '-P 2yn'
_space_group_name_H-M_alt 'P 1 21/n 1'
_atom_sites_solution_hydrogens geom
_atom_sites_solution_primary heavy
_atom_sites_solution_secondary difmap
_audit_creation_date 2017-11-09
_audit_creation_method
;
Olex2 1.2-beta
(compiled 2017.08.10 svn.r3458 for OlexSys, GUI svn.r5381)
;
_cell_angle_alpha 90
_cell_angle_beta 103.618(11)
_cell_angle_gamma 90
_cell_formula_units_Z 4
_cell_length_a 16.2309(9)
_cell_length_b 10.3469(7)
_cell_length_c 22.3012(13)
_cell_measurement_reflns_used 9891
_cell_measurement_temperature 120
_cell_measurement_theta_max 29.74
_cell_measurement_theta_min 2.18
_cell_volume 3640.0(4)
_computing_cell_refinement 'SAINT v7.46A (Bruker, 2008)'
_computing_data_collection 'SMART v5.630 (Bruker, 2003)'
_computing_data_reduction 'SAINT v7.46A (Bruker, 2008)'
_computing_molecular_graphics 'Olex2 (Dolomanov et al., 2009)'
_computing_publication_material 'Olex2 (Dolomanov et al., 2009)'
_computing_structure_refinement 'ShelXL 2016/6 (Sheldrick, 2015)'
_computing_structure_solution 'SHELXS (Sheldrick, 2008)'
_diffrn_ambient_temperature 120
_diffrn_detector 'CCD area detector'
_diffrn_detector_area_resol_mean 5.6
_diffrn_detector_type 'Bruker SMART CCD 6000 area detector'
_diffrn_measured_fraction_theta_full 1.000
_diffrn_measured_fraction_theta_max 1.000
_diffrn_measurement_device 'three-circle diffractometer'
_diffrn_measurement_device_type 'Bruker SMART CCD 6000 area detector'
_diffrn_measurement_method '\w scans'
_diffrn_radiation_monochromator graphite
_diffrn_radiation_probe x-ray
_diffrn_radiation_type MoK\a
_diffrn_radiation_wavelength 0.71073
_diffrn_radiation_xray_symbol K-L~3~
_diffrn_reflns_av_R_equivalents 0.0674
_diffrn_reflns_av_unetI/netI 0.0455
_diffrn_reflns_Laue_measured_fraction_full 1.000
_diffrn_reflns_Laue_measured_fraction_max 1.000
_diffrn_reflns_limit_h_max 22
_diffrn_reflns_limit_h_min -22
_diffrn_reflns_limit_k_max 14
_diffrn_reflns_limit_k_min -14
_diffrn_reflns_limit_l_max 31
_diffrn_reflns_limit_l_min -31
_diffrn_reflns_number 73384
_diffrn_reflns_point_group_measured_fraction_full 1.000
_diffrn_reflns_point_group_measured_fraction_max 1.000
_diffrn_reflns_theta_full 25.242
_diffrn_reflns_theta_max 29.998
_diffrn_reflns_theta_min 1.406
_diffrn_source 'sealed X-ray tube'
_diffrn_source_current 40.0
_diffrn_source_power 2.0
_diffrn_source_target Mo
_diffrn_source_voltage 50.0
_diffrn_standards_number 0
_exptl_absorpt_coefficient_mu 3.357
_exptl_absorpt_correction_T_max 0.8808
_exptl_absorpt_correction_T_min 0.6720
_exptl_absorpt_correction_type integration
_exptl_absorpt_process_details
;
SADABS-2008/1 (Bruker,2008) was used for absorption correction.
The Ratio of minimum to maximum transmission is 0.7629.
The \l/2 correction factor is 0.0015.
;
_exptl_crystal_colour orange
_exptl_crystal_colour_primary orange
_exptl_crystal_density_diffrn 1.532
_exptl_crystal_density_method 'not measured'
_exptl_crystal_description pyramid
_exptl_crystal_F_000 1688
_exptl_crystal_size_max 0.13
_exptl_crystal_size_mid 0.07
_exptl_crystal_size_min 0.05
_refine_diff_density_max 1.460
_refine_diff_density_min -1.045
_refine_diff_density_rms 0.108
_refine_ls_extinction_method none
_refine_ls_goodness_of_fit_ref 0.936
_refine_ls_hydrogen_treatment mixed
_refine_ls_matrix_type full
_refine_ls_number_parameters 436
_refine_ls_number_reflns 10613
_refine_ls_number_restraints 0
_refine_ls_restrained_S_all 0.936
_refine_ls_R_factor_all 0.0474
_refine_ls_R_factor_gt 0.0280
_refine_ls_shift/su_max 0.001
_refine_ls_shift/su_mean 0.000
_refine_ls_structure_factor_coef Fsqd
_refine_ls_weighting_details 'w=1/[\s^2^(Fo^2^)+(0.0280P)^2^] where P=(Fo^2^+2Fc^2^)/3'
_refine_ls_weighting_scheme calc
_refine_ls_wR_factor_gt 0.0533
_refine_ls_wR_factor_ref 0.0582
_reflns_Friedel_coverage 0.000
_reflns_number_gt 7973
_reflns_number_total 10613
_reflns_threshold_expression 'I > 2\s(I)'
_cod_data_source_file W-bisimido.cif
_cod_data_source_block 17_12srv010
_cod_database_code 4515813
_shelx_shelxl_version_number 2016/6
_shelx_space_group_comment
;
The symmetry employed for this shelxl refinement is uniquely defined
by the following loop, which should always be used as a source of
symmetry information in preference to the above space-group names.
They are only intended as comments.
;
_shelx_estimated_absorpt_t_max 0.850
_shelx_estimated_absorpt_t_min 0.669
_olex2_refinement_description
;
1. Fixed Uiso
 At 1.2 times of:
  All C(H) groups, All C(H,H) groups
2. Others
 Uiso(H1A)=Uiso(H1B)=Uiso(H1C)=FVAR(1)
 Uiso(H4A)=Uiso(H4B)=Uiso(H4C)=FVAR(2)
 Uiso(H36A)=Uiso(H36B)=Uiso(H36C)=FVAR(3)
 Uiso(H37A)=Uiso(H37B)=Uiso(H37C)=FVAR(4)
 Uiso(H39A)=Uiso(H39B)=Uiso(H39C)=FVAR(5)
 Uiso(H40A)=Uiso(H40B)=Uiso(H40C)=FVAR(6)
3.a Rotating group:
 C1(H1A,H1B,H1C), C4(H4A,H4B,H4C), C36(H36A,H36B,H36C), C37(H37A,H37B,H37C),
 C39(H39A,H39B,H39C), C40(H40A,H40B,H40C)
3.b Ternary CH refined with riding coordinates:
 C35(H35), C38(H38)
3.c Secondary CH2 refined with riding coordinates:
 C2(H2A,H2B), C3(H3A,H3B)
3.d Aromatic/amide H refined with riding coordinates:
 C7(H7), C9(H9), C12(H12), C13(H13), C14(H14), C15(H15), C16(H16), C18(H18),
 C19(H19), C20(H20), C21(H21), C22(H22), C24(H24), C25(H25), C26(H26), C27(H27),
  C28(H28), C31(H31), C32(H32), C33(H33)
;
_olex2_submission_special_instructions 'No special instructions were received'

loop_
_space_group_symop_operation_xyz
'x, y, z'
'-x+1/2, y+1/2, -z+1/2'
'-x, -y, -z'
'x-1/2, -y-1/2, z-1/2'

loop_
_atom_site_label
_atom_site_type_symbol
_atom_site_fract_x
_atom_site_fract_y
_atom_site_fract_z
_atom_site_U_iso_or_equiv
_atom_site_adp_type
_atom_site_occupancy
_atom_site_site_symmetry_order
_atom_site_calc_flag
_atom_site_refinement_flags_posn
W W 0.49385(2) 0.17809(2) 0.34687(2) 0.01841(3) Uani 1 1 d .
Cl1 Cl 0.43663(5) 0.03623(7) 0.26407(3) 0.02797(15) Uani 1 1 d .
Cl2 Cl 0.52579(4) 0.24473(7) 0.45173(3) 0.02520(14) Uani 1 1 d .
O1 O 0.37219(13) 0.1100(2) 0.37796(9) 0.0292(5) Uani 1 1 d .
O2 O 0.51757(13) -0.02571(19) 0.39490(9) 0.0312(5) Uani 1 1 d .
N1 N 0.44557(13) 0.3205(2) 0.31080(9) 0.0185(4) Uani 1 1 d .
N2 N 0.59721(14) 0.1873(2) 0.33628(10) 0.0221(5) Uani 1 1 d .
C1 C 0.3171(2) 0.2037(3) 0.39503(16) 0.0396(8) Uani 1 1 d .
H1A H 0.310735 0.277425 0.366711 0.048(6) Uiso 1 1 d GR
H1B H 0.341297 0.233337 0.437261 0.048(6) Uiso 1 1 d GR
H1C H 0.261417 0.164676 0.392842 0.048(6) Uiso 1 1 d GR
C2 C 0.3841(2) 0.0006(3) 0.41890(15) 0.0394(8) Uani 1 1 d .
H2A H 0.328782 -0.040150 0.418494 0.047 Uiso 1 1 calc R
H2B H 0.410241 0.028608 0.461589 0.047 Uiso 1 1 calc R
C3 C 0.4406(2) -0.0935(3) 0.39740(15) 0.0392(8) Uani 1 1 d .
H3A H 0.453557 -0.167285 0.426364 0.047 Uiso 1 1 calc R
H3B H 0.412548 -0.127102 0.356058 0.047 Uiso 1 1 calc R
C4 C 0.5770(2) -0.1110(3) 0.37619(17) 0.0453(9) Uani 1 1 d .
H4A H 0.627551 -0.062081 0.373158 0.060(7) Uiso 1 1 d GR
H4B H 0.550741 -0.148750 0.335918 0.060(7) Uiso 1 1 d GR
H4C H 0.593101 -0.180071 0.406748 0.060(7) Uiso 1 1 d GR
C5 C 0.44153(15) 0.4206(2) 0.26843(11) 0.0168(5) Uani 1 1 d .
C6 C 0.38434(15) 0.4073(2) 0.21027(12) 0.0183(5) Uani 1 1 d .
C7 C 0.38753(16) 0.4954(2) 0.16407(12) 0.0194(5) Uani 1 1 d .
H7 H 0.351310 0.483035 0.124323 0.023 Uiso 1 1 calc R
C8 C 0.44191(16) 0.6015(3) 0.17381(12) 0.0191(5) Uani 1 1 d .
C9 C 0.49540(16) 0.6162(3) 0.23246(12) 0.0196(5) Uani 1 1 d .
H9 H 0.531696 0.689342 0.240304 0.023 Uiso 1 1 calc R
C10 C 0.49754(15) 0.5273(2) 0.28001(11) 0.0172(5) Uani 1 1 d .
C11 C 0.32173(16) 0.2996(2) 0.19629(12) 0.0200(5) Uani 1 1 d .
C12 C 0.25966(18) 0.2849(3) 0.22969(14) 0.0273(6) Uani 1 1 d .
H12 H 0.257106 0.343612 0.261946 0.033 Uiso 1 1 calc R
C13 C 0.20178(18) 0.1847(3) 0.21582(15) 0.0327(7) Uani 1 1 d .
H13 H 0.159882 0.174446 0.238863 0.039 Uiso 1 1 calc R
C14 C 0.20459(18) 0.0995(3) 0.16866(14) 0.0311(7) Uani 1 1 d .
H14 H 0.164961 0.030495 0.159646 0.037 Uiso 1 1 calc R
C15 C 0.26449(18) 0.1141(3) 0.13477(14) 0.0304(7) Uani 1 1 d .
H15 H 0.265896 0.056344 0.101920 0.036 Uiso 1 1 calc R
C16 C 0.32331(18) 0.2145(3) 0.14892(13) 0.0262(6) Uani 1 1 d .
H16 H 0.364960 0.224455 0.125635 0.031 Uiso 1 1 calc R
C17 C 0.44154(16) 0.6930(3) 0.12257(12) 0.0212(5) Uani 1 1 d .
C18 C 0.44357(18) 0.6471(3) 0.06424(13) 0.0273(6) Uani 1 1 d .
H18 H 0.447797 0.556785 0.057872 0.033 Uiso 1 1 calc R
C19 C 0.4395(2) 0.7319(4) 0.01509(14) 0.0382(8) Uani 1 1 d .
H19 H 0.441149 0.699047 -0.024379 0.046 Uiso 1 1 calc R
C20 C 0.4331(2) 0.8620(3) 0.02327(15) 0.0398(8) Uani 1 1 d .
H20 H 0.429651 0.919422 -0.010474 0.048 Uiso 1 1 calc R
C21 C 0.4317(2) 0.9094(3) 0.08052(15) 0.0360(7) Uani 1 1 d .
H21 H 0.427681 0.999934 0.086261 0.043 Uiso 1 1 calc R
C22 C 0.43604(18) 0.8263(3) 0.13025(13) 0.0273(6) Uani 1 1 d .
H22 H 0.435260 0.860593 0.169635 0.033 Uiso 1 1 calc R
C23 C 0.56070(16) 0.5467(2) 0.33984(11) 0.0186(5) Uani 1 1 d .
C24 C 0.53781(16) 0.5407(3) 0.39624(12) 0.0209(5) Uani 1 1 d .
H24 H 0.481050 0.519920 0.396993 0.025 Uiso 1 1 calc R
C25 C 0.59666(18) 0.5646(3) 0.45141(12) 0.0239(6) Uani 1 1 d .
H25 H 0.579815 0.561084 0.489388 0.029 Uiso 1 1 calc R
C26 C 0.67935(18) 0.5933(3) 0.45098(13) 0.0275(6) Uani 1 1 d .
H26 H 0.719629 0.610017 0.488586 0.033 Uiso 1 1 calc R
C27 C 0.70355(18) 0.5976(3) 0.39531(13) 0.0299(7) Uani 1 1 d .
H27 H 0.760759 0.616149 0.394938 0.036 Uiso 1 1 calc R
C28 C 0.64453(17) 0.5751(3) 0.34012(13) 0.0245(6) Uani 1 1 d .
H28 H 0.661620 0.579049 0.302245 0.029 Uiso 1 1 calc R
C29 C 0.67570(17) 0.2225(3) 0.32625(13) 0.0243(6) Uani 1 1 d .
C30 C 0.7475(2) 0.2112(3) 0.37604(15) 0.0371(8) Uani 1 1 d .
C31 C 0.8241(2) 0.2544(4) 0.36633(18) 0.0530(11) Uani 1 1 d .
H31 H 0.873354 0.249338 0.399136 0.064 Uiso 1 1 calc R
C32 C 0.8307(2) 0.3038(4) 0.3111(2) 0.0527(11) Uani 1 1 d .
H32 H 0.884021 0.333926 0.306266 0.063 Uiso 1 1 calc R
C33 C 0.7609(2) 0.3108(3) 0.26196(17) 0.0400(8) Uani 1 1 d .
H33 H 0.766859 0.344281 0.223551 0.048 Uiso 1 1 calc R
C34 C 0.68195(18) 0.2692(3) 0.26817(13) 0.0265(6) Uani 1 1 d .
C35 C 0.7410(2) 0.1574(4) 0.43816(15) 0.0459(10) Uani 1 1 d .
H35 H 0.680826 0.130257 0.434433 0.055 Uiso 1 1 calc R
C36 C 0.7965(3) 0.0388(4) 0.45562(19) 0.0663(13) Uani 1 1 d .
H36A H 0.856083 0.062824 0.460424 0.073(8) Uiso 1 1 d GR
H36B H 0.780805 -0.026525 0.423120 0.073(8) Uiso 1 1 d GR
H36C H 0.788380 0.003449 0.494610 0.073(8) Uiso 1 1 d GR
C37 C 0.7620(3) 0.2586(5) 0.48810(18) 0.0702(14) Uani 1 1 d .
H37A H 0.722001 0.330657 0.477880 0.062(7) Uiso 1 1 d GR
H37B H 0.819812 0.290248 0.491269 0.062(7) Uiso 1 1 d GR
H37C H 0.758053 0.220677 0.527570 0.062(7) Uiso 1 1 d GR
C38 C 0.60573(19) 0.2691(3) 0.21414(13) 0.0351(7) Uani 1 1 d .
H38 H 0.554861 0.289676 0.230436 0.042 Uiso 1 1 calc R
C39 C 0.5931(2) 0.1344(4) 0.18608(16) 0.0518(11) Uani 1 1 d .
H39A H 0.584709 0.072547 0.217375 0.051(6) Uiso 1 1 d GR
H39B H 0.643370 0.109797 0.171496 0.051(6) Uiso 1 1 d GR
H39C H 0.543250 0.134008 0.151325 0.051(6) Uiso 1 1 d GR
C40 C 0.6101(3) 0.3686(4) 0.16507(17) 0.0611(13) Uani 1 1 d .
H40A H 0.653164 0.342458 0.143174 0.072(8) Uiso 1 1 d GR
H40B H 0.625334 0.452908 0.184614 0.072(8) Uiso 1 1 d GR
H40C H 0.554884 0.374819 0.135744 0.072(8) Uiso 1 1 d GR

loop_
_atom_site_aniso_label
_atom_site_aniso_U_11
_atom_site_aniso_U_22
_atom_site_aniso_U_33
_atom_site_aniso_U_23
_atom_site_aniso_U_13
_atom_site_aniso_U_12
W 0.02571(5) 0.01481(5) 0.01501(5) 0.00094(5) 0.00543(3) 0.00005(5)
Cl1 0.0416(4) 0.0213(3) 0.0193(3) -0.0027(3) 0.0039(3) -0.0036(3)
Cl2 0.0367(4) 0.0230(3) 0.0161(3) -0.0009(3) 0.0064(3) -0.0014(3)
O1 0.0349(11) 0.0287(11) 0.0258(11) 0.0020(9) 0.0106(9) -0.0082(9)
O2 0.0492(13) 0.0165(10) 0.0252(11) 0.0028(8) 0.0032(9) -0.0010(9)
N1 0.0227(10) 0.0158(10) 0.0170(10) -0.0024(9) 0.0049(8) -0.0027(9)
N2 0.0295(12) 0.0209(12) 0.0154(10) -0.0019(9) 0.0043(9) 0.0041(10)
C1 0.0318(17) 0.049(2) 0.042(2) -0.0027(16) 0.0166(14) -0.0077(15)
C2 0.051(2) 0.039(2) 0.0291(17) 0.0087(14) 0.0123(15) -0.0185(16)
C3 0.066(2) 0.0221(16) 0.0262(16) 0.0091(13) 0.0032(15) -0.0140(15)
C4 0.063(2) 0.0194(16) 0.049(2) 0.0002(15) 0.0038(18) 0.0121(16)
C5 0.0172(12) 0.0167(13) 0.0169(12) 0.0008(10) 0.0045(9) 0.0013(9)
C6 0.0172(12) 0.0175(13) 0.0200(13) 0.0000(10) 0.0040(10) -0.0014(10)
C7 0.0175(12) 0.0200(13) 0.0195(13) -0.0015(10) 0.0022(10) -0.0014(10)
C8 0.0212(13) 0.0185(13) 0.0186(13) 0.0017(10) 0.0066(10) 0.0001(10)
C9 0.0207(13) 0.0169(13) 0.0216(13) 0.0005(10) 0.0058(10) -0.0019(10)
C10 0.0188(12) 0.0155(12) 0.0174(12) -0.0012(10) 0.0045(9) 0.0008(10)
C11 0.0181(12) 0.0203(14) 0.0193(13) 0.0061(10) -0.0002(9) -0.0025(10)
C12 0.0246(14) 0.0266(15) 0.0308(16) 0.0004(12) 0.0069(12) -0.0038(11)
C13 0.0251(14) 0.0333(17) 0.0407(18) 0.0058(15) 0.0099(12) -0.0052(13)
C14 0.0254(15) 0.0272(16) 0.0353(17) 0.0068(13) -0.0035(12) -0.0111(12)
C15 0.0317(16) 0.0293(16) 0.0265(15) -0.0021(13) -0.0007(12) -0.0106(13)
C16 0.0260(14) 0.0285(16) 0.0230(14) -0.0011(11) 0.0036(11) -0.0084(11)
C17 0.0203(12) 0.0234(14) 0.0179(12) 0.0020(11) 0.0008(10) -0.0055(11)
C18 0.0313(15) 0.0288(17) 0.0212(14) -0.0031(11) 0.0048(11) -0.0093(12)
C19 0.0455(19) 0.049(2) 0.0189(15) 0.0005(14) 0.0046(13) -0.0194(16)
C20 0.048(2) 0.0365(19) 0.0299(17) 0.0148(14) 0.0002(14) -0.0178(15)
C21 0.0427(18) 0.0210(15) 0.0400(19) 0.0078(14) 0.0015(14) -0.0068(13)
C22 0.0350(15) 0.0225(14) 0.0225(13) -0.0006(12) 0.0026(11) -0.0048(13)
C23 0.0212(12) 0.0154(12) 0.0186(12) -0.0005(10) 0.0033(10) 0.0016(10)
C24 0.0224(13) 0.0183(13) 0.0224(13) -0.0001(11) 0.0064(10) 0.0002(10)
C25 0.0324(15) 0.0222(14) 0.0176(13) -0.0002(11) 0.0066(11) 0.0011(11)
C26 0.0292(15) 0.0278(16) 0.0211(14) -0.0017(12) -0.0028(11) 0.0033(12)
C27 0.0188(13) 0.0409(19) 0.0285(16) -0.0003(13) 0.0024(11) 0.0009(12)
C28 0.0245(14) 0.0285(16) 0.0209(14) -0.0019(11) 0.0061(11) 0.0014(11)
C29 0.0241(14) 0.0218(14) 0.0265(15) -0.0060(11) 0.0051(11) 0.0052(11)
C30 0.0279(16) 0.045(2) 0.0335(17) -0.0123(14) -0.0021(13) 0.0124(14)
C31 0.0250(17) 0.074(3) 0.054(2) -0.027(2) -0.0025(16) 0.0091(18)
C32 0.0286(17) 0.056(3) 0.078(3) -0.027(2) 0.0218(18) -0.0065(16)
C33 0.0351(17) 0.0383(19) 0.054(2) -0.0077(17) 0.0249(15) -0.0004(15)
C34 0.0267(14) 0.0242(15) 0.0303(16) -0.0029(12) 0.0101(12) 0.0045(12)
C35 0.046(2) 0.058(3) 0.0265(16) -0.0063(16) -0.0061(14) 0.0286(18)
C36 0.064(3) 0.076(3) 0.054(3) 0.004(2) 0.005(2) 0.043(2)
C37 0.094(4) 0.075(3) 0.033(2) -0.011(2) -0.003(2) 0.020(3)
C38 0.0297(16) 0.056(2) 0.0225(15) 0.0033(14) 0.0125(12) 0.0100(15)
C39 0.041(2) 0.084(3) 0.0328(19) -0.0229(19) 0.0126(15) -0.0170(19)
C40 0.074(3) 0.083(3) 0.036(2) 0.022(2) 0.031(2) 0.037(2)

loop_
_atom_type_symbol
_atom_type_description
_atom_type_scat_dispersion_real
_atom_type_scat_dispersion_imag
_atom_type_scat_source
C C 0.0033 0.0016 'International Tables Vol C Tables 4.2.6.8 and 6.1.1.4'
H H 0.0000 0.0000 'International Tables Vol C Tables 4.2.6.8 and 6.1.1.4'
Cl Cl 0.1484 0.1585 'International Tables Vol C Tables 4.2.6.8 and 6.1.1.4'
N N 0.0061 0.0033 'International Tables Vol C Tables 4.2.6.8 and 6.1.1.4'
O O 0.0106 0.0060 'International Tables Vol C Tables 4.2.6.8 and 6.1.1.4'
W W -0.8490 6.8722 'International Tables Vol C Tables 4.2.6.8 and 6.1.1.4'

loop_
_exptl_crystal_face_index_h
_exptl_crystal_face_index_k
_exptl_crystal_face_index_l
_exptl_crystal_face_perp_dist
-1.00 1.00 0.00 0.0300
1.00 -1.00 -1.00 0.0300
1.00 0.00 2.00 0.0600
1.00 1.00 -1.00 0.0200
-2.00 -1.00 1.00 0.0200

loop_
_geom_angle_atom_site_label_1
_geom_angle_atom_site_label_2
_geom_angle_atom_site_label_3
_geom_angle
Cl1 W Cl2 154.33(2)
O1 W Cl1 80.90(5)
O1 W Cl2 78.48(5)
O1 W O2 69.88(7)
O2 W Cl1 78.00(5)
O2 W Cl2 80.66(5)
N1 W Cl1 96.38(7)
N1 W Cl2 100.15(7)
N1 W O1 94.06(8)
N1 W O2 163.54(9)
N2 W Cl1 98.10(7)
N2 W Cl2 97.06(7)
N2 W O1 162.66(9)
N2 W O2 92.91(9)
N2 W N1 103.24(10)
C1 O1 W 119.78(18)
C1 O1 C2 111.3(2)
C2 O1 W 115.26(18)
C3 O2 W 113.70(17)
C4 O2 W 117.76(18)
C4 O2 C3 111.0(2)
C5 N1 W 150.68(18)
C29 N2 W 167.8(2)
O1 C2 C3 108.1(2)
O2 C3 C2 107.3(2)
N1 C5 C6 117.8(2)
N1 C5 C10 122.1(2)
C6 C5 C10 119.9(2)
C5 C6 C11 122.2(2)
C7 C6 C5 119.2(2)
C7 C6 C11 118.6(2)
C6 C7 C8 122.4(2)
C7 C8 C9 117.6(2)
C7 C8 C17 119.7(2)
C9 C8 C17 122.7(2)
C8 C9 C10 122.5(2)
C5 C10 C23 123.0(2)
C9 C10 C5 118.3(2)
C9 C10 C23 118.6(2)
C12 C11 C6 120.8(2)
C16 C11 C6 120.2(2)
C16 C11 C12 119.0(2)
C13 C12 C11 120.0(3)
C14 C13 C12 120.4(3)
C15 C14 C13 120.2(3)
C14 C15 C16 119.5(3)
C11 C16 C15 120.8(3)
C18 C17 C8 120.3(3)
C18 C17 C22 117.9(2)
C22 C17 C8 121.7(2)
C17 C18 C19 120.8(3)
C20 C19 C18 120.5(3)
C19 C20 C21 119.6(3)
C20 C21 C22 120.8(3)
C21 C22 C17 120.4(3)
C24 C23 C10 121.9(2)
C28 C23 C10 119.9(2)
C28 C23 C24 118.3(2)
C25 C24 C23 121.1(2)
C26 C25 C24 120.0(3)
C25 C26 C27 119.7(3)
C26 C27 C28 120.3(3)
C27 C28 C23 120.6(3)
N2 C29 C30 118.0(3)
N2 C29 C34 120.3(2)
C34 C29 C30 121.8(3)
C29 C30 C35 121.7(3)
C31 C30 C29 117.1(3)
C31 C30 C35 121.2(3)
C32 C31 C30 121.8(3)
C31 C32 C33 120.9(3)
C32 C33 C34 120.6(3)
C29 C34 C38 120.7(3)
C33 C34 C29 117.8(3)
C33 C34 C38 121.5(3)
C36 C35 C30 111.4(3)
C37 C35 C30 111.5(3)
C37 C35 C36 110.7(3)
C34 C38 C39 109.5(3)
C34 C38 C40 114.0(3)
C40 C38 C39 110.5(3)

loop_
_geom_bond_atom_site_label_1
_geom_bond_atom_site_label_2
_geom_bond_distance
W Cl1 2.3704(7)
W Cl2 2.3753(7)
W O1 2.3499(19)
W O2 2.355(2)
W N1 1.771(2)
W N2 1.751(2)
O1 C1 1.431(4)
O1 C2 1.438(4)
O2 C3 1.446(4)
O2 C4 1.439(4)
N1 C5 1.393(3)
N2 C29 1.393(4)
C2 C3 1.492(5)
C5 C6 1.413(3)
C5 C10 1.415(3)
C6 C7 1.386(4)
C6 C11 1.491(3)
C7 C8 1.393(3)
C8 C9 1.397(4)
C8 C17 1.483(4)
C9 C10 1.398(4)
C10 C23 1.492(3)
C11 C12 1.395(4)
C11 C16 1.380(4)
C12 C13 1.384(4)
C13 C14 1.381(4)
C14 C15 1.373(4)
C15 C16 1.396(4)
C17 C18 1.393(4)
C17 C22 1.396(4)
C18 C19 1.394(4)
C19 C20 1.365(5)
C20 C21 1.373(5)
C21 C22 1.391(4)
C23 C24 1.394(3)
C23 C28 1.391(4)
C24 C25 1.391(4)
C25 C26 1.377(4)
C26 C27 1.388(4)
C27 C28 1.390(4)
C29 C30 1.413(4)
C29 C34 1.408(4)
C30 C31 1.384(5)
C30 C35 1.520(5)
C31 C32 1.362(6)
C32 C33 1.380(5)
C33 C34 1.389(4)
C34 C38 1.510(4)
C35 C36 1.518(5)
C35 C37 1.508(5)
C38 C39 1.522(5)
C38 C40 1.516(5)
